data_7212052
loop_
_publ_author_name
'Liu, Qing-Xiang'
'Yang, Xiao-Qiong'
'Zhao, Xiao-Jun'
'Ge, Shu-Sheng'
'Liu, Shu-Wen'
'Zang, Yan'
'Song, Hai-bin'
'Guo, Jian-Hua'
'Wang, Xiu-Guang'

_publ_section_title
;
 Macrocyclic dinuclear silver(i) complexes based on bis(N-heterocyclic
 carbene) ligands: synthesis and structural studies
;
_journal_issue 7
_journal_name_full CrystEngComm
_journal_page_first 2245
_journal_paper_doi 10.1039/b919007d
_journal_volume 12
_journal_year 2010
_chemical_formula_sum 'C102 H134 Ag4 F24 N16 O P4 S'
_chemical_formula_weight 2643.68
_chemical_name_systematic
;
?
;
_space_group_IT_number 11
_symmetry_cell_setting monoclinic
_symmetry_space_group_name_Hall '-P 2yb'
_symmetry_space_group_name_H-M 'P 1 21/m 1'
_atom_sites_solution_hydrogens geom
_atom_sites_solution_primary direct
_atom_sites_solution_secondary difmap
_audit_creation_method SHELXL-97
_cell_angle_alpha 90.00
_cell_angle_beta 97.671(2)
_cell_angle_gamma 90.00
_cell_formula_units_Z 1
_cell_length_a 11.8837(10)
_cell_length_b 16.5498(15)
_cell_length_c 17.1589(14)
_cell_measurement_reflns_used 6506
_cell_measurement_temperature 296(2)
_cell_measurement_theta_max 25.78
_cell_measurement_theta_min 2.32
_cell_volume 3344.5(5)
_computing_cell_refinement 'Bruker SMART'
_computing_data_collection 'Bruker SMART'
_computing_data_reduction 'Bruker SAINT'
_computing_molecular_graphics 'Bruker SHELXTL'
_computing_publication_material 'Bruker SHELXTL'
_computing_structure_refinement 'SHELXL-97 (Sheldrick, 1997)'
_computing_structure_solution 'SHELXS-97 (Sheldrick, 1990)'
_diffrn_ambient_temperature 296(2)
_diffrn_measured_fraction_theta_full 0.964
_diffrn_measured_fraction_theta_max 0.964
_diffrn_measurement_device_type 'CCD area detector'
_diffrn_measurement_method 'phi and omega scans'
_diffrn_radiation_monochromator graphite
_diffrn_radiation_source 'fine-focus sealed tube'
_diffrn_radiation_type MoK\a
_diffrn_radiation_wavelength 0.71073
_diffrn_reflns_av_R_equivalents 0.0322
_diffrn_reflns_av_sigmaI/netI 0.0453
_diffrn_reflns_limit_h_max 13
_diffrn_reflns_limit_h_min -15
_diffrn_reflns_limit_k_max 21
_diffrn_reflns_limit_k_min -20
_diffrn_reflns_limit_l_max 17
_diffrn_reflns_limit_l_min -22
_diffrn_reflns_number 20815
_diffrn_reflns_theta_full 28.02
_diffrn_reflns_theta_max 28.02
_diffrn_reflns_theta_min 1.72
_exptl_absorpt_coefficient_mu 0.719
_exptl_absorpt_correction_T_max 0.879
_exptl_absorpt_correction_T_min 0.842
_exptl_absorpt_correction_type multi-scan
_exptl_absorpt_process_details sadabs
_exptl_crystal_colour colorless
_exptl_crystal_density_diffrn 1.313
_exptl_crystal_density_meas ?
_exptl_crystal_density_method 'not measured'
_exptl_crystal_description block
_exptl_crystal_F_000 1346
_exptl_crystal_size_max 0.24
_exptl_crystal_size_mid 0.22
_exptl_crystal_size_min 0.18
_platon_squeeze_details
;
;
_refine_diff_density_max 1.204
_refine_diff_density_min -0.415
_refine_diff_density_rms 0.086
_refine_ls_extinction_coef 0.0097(11)
_refine_ls_extinction_method none
_refine_ls_goodness_of_fit_ref 0.958
_refine_ls_hydrogen_treatment constr
_refine_ls_matrix_type full
_refine_ls_number_parameters 400
_refine_ls_number_reflns 8079
_refine_ls_number_restraints 108
_refine_ls_restrained_S_all 0.961
_refine_ls_R_factor_all 0.0915
_refine_ls_R_factor_gt 0.0548
_refine_ls_shift/su_max 0.005
_refine_ls_shift/su_mean 0.000
_refine_ls_structure_factor_coef Fsqd
_refine_ls_weighting_details 'calc w=1/[\s^2^(Fo^2^)+(0.1168P)^2^+0.0000P] where P=(Fo^2^+2Fc^2^)/3'
_refine_ls_weighting_scheme calc
_refine_ls_wR_factor_gt 0.1685
_refine_ls_wR_factor_ref 0.1883
_reflns_number_gt 4624
_reflns_number_total 8372
_reflns_threshold_expression >2sigma(I)
_cod_data_source_file b919007d.txt
_cod_data_source_block 80121b
_cod_depositor_comments
;
The following automatic conversions were performed:

'_symmetry_cell_setting' value 'Monoclinic' changed to 'monoclinic'
according to /home/saulius/struct/CIF-dictionaries/cif_core.dic
dictionary named 'cif_core.dic' version 2.4.2 from 2011-04-26.

Automatic conversion script
Id: cif_fix_values 1891 2012-01-12 08:04:46Z andrius 

The following automatic conversions were performed:

'_exptl_crystal_density_meas' value 'NONE' was changed to '?' - the
value is perceived as not measured.

Automatic conversion script
Id: cif_fix_values 3008 2015-01-20 13:52:24Z robertas 
;
_cod_original_sg_symbol_H-M P21/m
_cod_database_code 7212052

loop_
_symmetry_equiv_pos_as_xyz
'x, y, z'
'-x, y+1/2, -z'
'-x, -y, -z'
'x, -y-1/2, z'

loop_
_atom_site_label
_atom_site_type_symbol
_atom_site_fract_x
_atom_site_fract_y
_atom_site_fract_z
_atom_site_U_iso_or_equiv
_atom_site_adp_type
_atom_site_occupancy
_atom_site_symmetry_multiplicity
_atom_site_calc_flag
_atom_site_refinement_flags
_atom_site_disorder_assembly
_atom_site_disorder_group
Ag1 Ag 0.82908(3) 0.44467(2) 0.230324(17) 0.06943(16) Uani 1 1 d . . .
C1 C 0.8328(4) 0.4501(3) 0.3521(3) 0.0669(11) Uani 1 1 d . . .
N1 N 0.7925(3) 0.5089(2) 0.3942(2) 0.0702(9) Uani 1 1 d . A .
N2 N 0.8878(3) 0.3984(2) 0.40538(18) 0.0634(8) Uani 1 1 d . . .
C2 C 0.8211(4) 0.4963(3) 0.4738(2) 0.0684(11) Uani 1 1 d . . .
N3 N 0.7956(3) 0.5126(2) 0.06263(19) 0.0640(9) Uani 1 1 d . . .
C3 C 0.8832(4) 0.4259(3) 0.4821(2) 0.0650(11) Uani 1 1 d . . .
N4 N 0.8839(3) 0.39886(19) 0.06440(18) 0.0587(8) Uani 1 1 d . . .
C4 C 0.9296(5) 0.3959(3) 0.5540(3) 0.0812(13) Uani 1 1 d . . .
H4 H 0.9706 0.3479 0.5584 0.097 Uiso 1 1 calc R . .
C5 C 0.9126(6) 0.4396(4) 0.6177(3) 0.0993(18) Uani 1 1 d . . .
H5 H 0.9432 0.4221 0.6676 0.119 Uiso 1 1 calc R . .
C6 C 0.8484(6) 0.5121(5) 0.6093(3) 0.105(2) Uani 1 1 d . . .
H6 H 0.8373 0.5406 0.6543 0.126 Uiso 1 1 calc R . .
C7 C 0.8030(5) 0.5412(3) 0.5392(3) 0.0839(14) Uani 1 1 d . . .
H7 H 0.7616 0.5891 0.5347 0.101 Uiso 1 1 calc R . .
C8 C 0.9472(4) 0.3256(2) 0.3869(3) 0.0683(11) Uani 1 1 d . . .
H8A H 1.0212 0.3240 0.4185 0.082 Uiso 1 1 calc R . .
H8B H 0.9587 0.3267 0.3320 0.082 Uiso 1 1 calc R . .
C9 C 0.8809(5) 0.2500 0.4027(4) 0.0671(15) Uani 1 2 d S . .
H9A H 0.8662 0.2500 0.4569 0.081 Uiso 1 2 calc SR . .
H9B H 0.8084 0.2500 0.3691 0.081 Uiso 1 2 calc SR . .
C10 C 0.7279(5) 0.5772(3) 0.3596(3) 0.0953(16) Uani 1 1 d D . .
H10A H 0.7375 0.5829 0.3052 0.114 Uiso 0.705(10) 1 d PR A 1
H10B H 0.7523 0.6263 0.3866 0.114 Uiso 0.705(10) 1 d PR A 1
H10C H 0.7322 0.5780 0.3041 0.114 Uiso 0.295(10) 1 d PR A 2
H10D H 0.7618 0.6262 0.3816 0.114 Uiso 0.295(10) 1 d PR A 2
C11 C 0.6028(7) 0.5710(8) 0.3716(8) 0.146(4) Uani 0.705(10) 1 d PDU A 1
H11A H 0.5636 0.6211 0.3563 0.176 Uiso 0.705(10) 1 calc PR A 1
H11B H 0.5964 0.5605 0.4265 0.176 Uiso 0.705(10) 1 calc PR A 1
C12 C 0.5503(8) 0.5005(8) 0.3197(9) 0.162(4) Uani 0.705(10) 1 d PDU A 1
H12A H 0.5761 0.5030 0.2685 0.195 Uiso 0.705(10) 1 calc PR A 1
H12B H 0.5745 0.4493 0.3439 0.195 Uiso 0.705(10) 1 calc PR A 1
C13 C 0.4216(9) 0.5066(13) 0.3105(12) 0.231(6) Uani 0.705(10) 1 d PDU A 1
H13A H 0.3890 0.4576 0.2876 0.346 Uiso 0.705(10) 1 calc PR A 1
H13B H 0.3972 0.5514 0.2769 0.346 Uiso 0.705(10) 1 calc PR A 1
H13C H 0.3975 0.5146 0.3611 0.346 Uiso 0.705(10) 1 calc PR A 1
C11' C 0.6007(13) 0.560(2) 0.3338(15) 0.156(4) Uani 0.295(10) 1 d PDU A 2
H11C H 0.5587 0.6098 0.3260 0.187 Uiso 0.295(10) 1 calc PR A 2
H11D H 0.5910 0.5298 0.2847 0.187 Uiso 0.295(10) 1 calc PR A 2
C12' C 0.5564(16) 0.509(2) 0.3988(13) 0.160(4) Uani 0.295(10) 1 d PDU A 2
H12C H 0.6112 0.4678 0.4171 0.192 Uiso 0.295(10) 1 calc PR A 2
H12D H 0.5465 0.5439 0.4430 0.192 Uiso 0.295(10) 1 calc PR A 2
C13' C 0.443(2) 0.470(2) 0.367(2) 0.192(7) Uani 0.295(10) 1 d PDU A 2
H13D H 0.4409 0.4607 0.3115 0.287 Uiso 0.295(10) 1 calc PR A 2
H13E H 0.3822 0.5057 0.3756 0.287 Uiso 0.295(10) 1 calc PR A 2
H13F H 0.4355 0.4199 0.3933 0.287 Uiso 0.295(10) 1 calc PR A 2
C14 C 0.8352(4) 0.4515(2) 0.1097(2) 0.0613(10) Uani 1 1 d . . .
C15 C 0.8209(4) 0.4999(3) -0.0134(2) 0.0648(10) Uani 1 1 d . . .
C16 C 0.8785(4) 0.4273(3) -0.0119(2) 0.0616(10) Uani 1 1 d . . .
C17 C 0.9199(4) 0.3979(3) -0.0782(3) 0.0790(13) Uani 1 1 d . . .
H17 H 0.9589 0.3491 -0.0778 0.095 Uiso 1 1 calc R . .
C18 C 0.8998(6) 0.4448(4) -0.1440(3) 0.1007(19) Uani 1 1 d . . .
H18 H 0.9284 0.4275 -0.1891 0.121 Uiso 1 1 calc R . .
C19 C 0.8407(6) 0.5150(4) -0.1476(3) 0.1019(19) Uani 1 1 d . . .
H19 H 0.8268 0.5424 -0.1952 0.122 Uiso 1 1 calc R . .
C20 C 0.8004(5) 0.5469(3) -0.0821(3) 0.0816(14) Uani 1 1 d . . .
H20 H 0.7624 0.5961 -0.0835 0.098 Uiso 1 1 calc R . .
C21 C 0.9403(4) 0.3243(2) 0.0923(3) 0.0654(10) Uani 1 1 d . . .
H21A H 0.9524 0.3248 0.1494 0.078 Uiso 1 1 calc R . .
H21B H 1.0141 0.3219 0.0742 0.078 Uiso 1 1 calc R . .
C22 C 0.8735(5) 0.2500 0.0646(4) 0.0632(14) Uani 1 2 d S . .
H22A H 0.8015 0.2500 0.0853 0.076 Uiso 1 2 calc SR . .
H22B H 0.8582 0.2500 0.0077 0.076 Uiso 1 2 calc SR . .
C23 C 0.7322(5) 0.5816(3) 0.0874(3) 0.0824(14) Uani 1 1 d . . .
H23A H 0.7527 0.6297 0.0602 0.099 Uiso 1 1 calc R . .
H23B H 0.7531 0.5903 0.1434 0.099 Uiso 1 1 calc R . .
C24 C 0.6062(5) 0.5688(4) 0.0703(4) 0.1039(19) Uani 1 1 d . . .
H24A H 0.5855 0.5598 0.0144 0.125 Uiso 1 1 calc R . .
H24B H 0.5858 0.5207 0.0977 0.125 Uiso 1 1 calc R . .
C25 C 0.5413(7) 0.6387(5) 0.0950(6) 0.157(3) Uani 1 1 d . . .
H25A H 0.5625 0.6870 0.0684 0.189 Uiso 1 1 calc R . .
H25B H 0.5607 0.6470 0.1512 0.189 Uiso 1 1 calc R . .
C26 C 0.4152(7) 0.6258(7) 0.0763(8) 0.231(6) Uani 1 1 d . . .
H26A H 0.3952 0.6205 0.0204 0.346 Uiso 1 1 calc R . .
H26B H 0.3758 0.6711 0.0947 0.346 Uiso 1 1 calc R . .
H26C H 0.3942 0.5774 0.1017 0.346 Uiso 1 1 calc R . .
P1 P 0.90492(19) 0.7500 0.23934(15) 0.0928(6) Uani 1 2 d S . .
F1 F 0.9021(6) 0.7500 0.1471(3) 0.146(2) Uani 1 2 d S . .
F2 F 0.7741(4) 0.7500 0.2285(4) 0.1260(17) Uani 1 2 d S . .
P2 P 0.22483(18) 0.2500 0.26692(14) 0.0853(5) Uani 1 2 d S . .
F3 F 0.9122(6) 0.7500 0.3307(3) 0.152(2) Uani 1 2 d S . .
F4 F 1.0357(5) 0.7500 0.2442(6) 0.203(4) Uani 1 2 d S . .
F5 F 0.9043(3) 0.65509(19) 0.2391(2) 0.1213(12) Uani 1 1 d . . .
F6 F 0.3142(5) 0.3140(4) 0.2738(5) 0.247(3) Uani 1 1 d . . .
F7 F 0.1264(5) 0.3124(3) 0.2571(3) 0.174(2) Uani 1 1 d . . .
F8 F 0.2166(6) 0.2500 0.3591(3) 0.165(3) Uani 1 2 d S . .
F9 F 0.2258(7) 0.2500 0.1766(4) 0.175(3) Uani 1 2 d S . .
S1 S 0.6207(6) 0.2500 0.2233(3) 0.159(3) Uani 0.50 2 d SPD . .
O1 O 0.7296(11) 0.2500 0.2127(6) 0.115(4) Uani 0.50 2 d SP . .
C27 C 0.5532(12) 0.3276(3) 0.1714(10) 0.168(7) Uani 0.50 1 d PD . .
H27A H 0.6072 0.3581 0.1465 0.252 Uiso 0.50 1 calc PR . .
H27B H 0.5185 0.3621 0.2063 0.252 Uiso 0.50 1 calc PR . .
H27C H 0.4959 0.3064 0.1320 0.252 Uiso 0.50 1 calc PR . .

loop_
_atom_site_aniso_label
_atom_site_aniso_U_11
_atom_site_aniso_U_22
_atom_site_aniso_U_33
_atom_site_aniso_U_23
_atom_site_aniso_U_13
_atom_site_aniso_U_12
Ag1 0.0909(3) 0.0701(2) 0.0468(2) -0.00178(14) 0.00736(16) 0.00245(17)
C1 0.084(3) 0.063(2) 0.055(2) -0.0019(19) 0.012(2) -0.002(2)
N1 0.088(3) 0.063(2) 0.060(2) -0.0015(17) 0.0114(18) 0.0079(19)
N2 0.080(2) 0.062(2) 0.0493(17) -0.0008(15) 0.0132(16) 0.0011(17)
C2 0.088(3) 0.065(3) 0.055(2) -0.005(2) 0.018(2) -0.007(2)
N3 0.076(2) 0.059(2) 0.0551(19) -0.0012(16) 0.0010(16) 0.0020(17)
C3 0.079(3) 0.068(3) 0.050(2) -0.0008(18) 0.013(2) -0.007(2)
N4 0.070(2) 0.0551(19) 0.0494(16) 0.0012(14) 0.0026(15) 0.0020(15)
C4 0.108(4) 0.077(3) 0.058(3) 0.004(2) 0.008(2) -0.007(3)
C5 0.131(5) 0.118(5) 0.048(2) 0.001(3) 0.010(3) -0.011(4)
C6 0.131(5) 0.128(5) 0.059(3) -0.032(3) 0.028(3) -0.024(4)
C7 0.112(4) 0.078(3) 0.067(3) -0.010(2) 0.031(3) -0.002(3)
C8 0.084(3) 0.060(2) 0.062(2) -0.0049(19) 0.015(2) 0.002(2)
C9 0.071(4) 0.060(3) 0.072(4) 0.000 0.013(3) 0.000
C10 0.125(5) 0.074(3) 0.086(4) -0.003(3) 0.011(3) 0.019(3)
C11 0.132(5) 0.142(6) 0.164(6) 0.002(5) 0.014(5) 0.021(5)
C12 0.140(5) 0.158(6) 0.185(6) -0.004(5) 0.008(5) 0.005(5)
C13 0.209(9) 0.232(9) 0.248(9) -0.001(8) 0.020(7) -0.009(8)
C11' 0.143(6) 0.151(6) 0.172(7) 0.003(6) 0.015(6) 0.013(5)
C12' 0.147(6) 0.156(6) 0.176(7) 0.000(6) 0.018(6) 0.009(5)
C13' 0.182(9) 0.192(9) 0.198(10) 0.004(8) 0.017(8) -0.001(8)
C14 0.078(3) 0.054(2) 0.051(2) 0.0010(17) 0.0047(19) -0.0009(19)
C15 0.068(3) 0.062(2) 0.062(2) 0.002(2) -0.002(2) -0.007(2)
C16 0.064(2) 0.066(3) 0.054(2) 0.0039(18) 0.0043(18) -0.0082(19)
C17 0.093(3) 0.082(3) 0.067(3) -0.001(2) 0.026(2) -0.006(3)
C18 0.134(5) 0.113(5) 0.060(3) 0.004(3) 0.031(3) -0.012(4)
C19 0.146(6) 0.105(5) 0.056(3) 0.027(3) 0.017(3) -0.013(4)
C20 0.095(4) 0.073(3) 0.073(3) 0.021(2) -0.004(3) -0.010(2)
C21 0.070(3) 0.058(2) 0.066(2) 0.0040(19) 0.002(2) 0.0020(19)
C22 0.062(3) 0.054(3) 0.073(4) 0.000 0.005(3) 0.000
C23 0.106(4) 0.058(2) 0.081(3) -0.007(2) 0.004(3) 0.012(2)
C24 0.102(4) 0.083(4) 0.126(5) -0.017(3) 0.011(4) 0.013(3)
C25 0.139(7) 0.103(5) 0.226(10) -0.032(6) 0.010(6) 0.024(5)
C26 0.101(6) 0.163(9) 0.43(2) -0.054(11) 0.040(8) 0.015(6)
P1 0.0938(15) 0.0704(11) 0.1101(17) 0.000 -0.0017(12) 0.000
F1 0.211(7) 0.112(4) 0.125(4) 0.000 0.057(4) 0.000
F2 0.088(3) 0.132(4) 0.156(5) 0.000 0.009(3) 0.000
P2 0.0787(12) 0.0688(11) 0.1086(16) 0.000 0.0135(11) 0.000
F3 0.227(7) 0.109(4) 0.104(4) 0.000 -0.037(4) 0.000
F4 0.103(4) 0.130(5) 0.375(13) 0.000 0.030(6) 0.000
F5 0.140(3) 0.0679(19) 0.152(3) 0.0013(19) 0.003(2) 0.0023(19)
F6 0.181(5) 0.207(6) 0.353(9) -0.042(6) 0.030(5) -0.123(5)
F7 0.171(4) 0.204(5) 0.152(4) 0.032(3) 0.039(3) 0.087(4)
F8 0.148(5) 0.242(8) 0.097(4) 0.000 -0.009(4) 0.000
F9 0.216(7) 0.193(7) 0.133(5) 0.000 0.088(5) 0.000
S1 0.108(4) 0.270(10) 0.099(4) 0.000 0.010(3) 0.000
O1 0.127(10) 0.166(12) 0.058(6) 0.000 0.033(6) 0.000
C27 0.123(12) 0.170(17) 0.22(2) 0.009(14) 0.044(13) -0.046(12)

loop_
_atom_type_symbol
_atom_type_description
_atom_type_scat_dispersion_real
_atom_type_scat_dispersion_imag
_atom_type_scat_source
C C 0.0033 0.0016 'International Tables Vol C Tables 4.2.6.8 and 6.1.1.4'
H H 0.0000 0.0000 'International Tables Vol C Tables 4.2.6.8 and 6.1.1.4'
N N 0.0061 0.0033 'International Tables Vol C Tables 4.2.6.8 and 6.1.1.4'
O O 0.0106 0.0060 'International Tables Vol C Tables 4.2.6.8 and 6.1.1.4'
F F 0.0171 0.0103 'International Tables Vol C Tables 4.2.6.8 and 6.1.1.4'
S S 0.1246 0.1234 'International Tables Vol C Tables 4.2.6.8 and 6.1.1.4'
P P 0.1023 0.0942 'International Tables Vol C Tables 4.2.6.8 and 6.1.1.4'
Ag Ag -0.8971 1.1015 'International Tables Vol C Tables 4.2.6.8 and 6.1.1.4'

loop_
_geom_angle_atom_site_label_1
_geom_angle_atom_site_label_2
_geom_angle_atom_site_label_3
_geom_angle
_geom_angle_site_symmetry_1
_geom_angle_site_symmetry_3
C14 Ag1 C1 173.57(17) . .
N1 C1 N2 105.7(4) . .
N1 C1 Ag1 127.7(3) . .
N2 C1 Ag1 126.3(3) . .
C1 N1 C2 111.5(4) . .
C1 N1 C10 123.7(4) . .
C2 N1 C10 124.9(4) . .
C1 N2 C3 110.7(4) . .
C1 N2 C8 125.6(3) . .
C3 N2 C8 123.7(4) . .
C3 C2 N1 106.8(4) . .
C3 C2 C7 120.6(4) . .
N1 C2 C7 132.5(5) . .
C14 N3 C15 110.4(4) . .
C14 N3 C23 124.6(4) . .
C15 N3 C23 125.0(4) . .
C4 C3 C2 123.0(4) . .
C4 C3 N2 131.6(4) . .
C2 C3 N2 105.3(4) . .
C14 N4 C16 110.8(3) . .
C14 N4 C21 125.0(3) . .
C16 N4 C21 124.2(3) . .
C5 C4 C3 116.6(5) . .
C5 C4 H4 121.7 . .
C3 C4 H4 121.7 . .
C4 C5 C6 120.5(5) . .
C4 C5 H5 119.7 . .
C6 C5 H5 119.7 . .
C7 C6 C5 122.9(5) . .
C7 C6 H6 118.6 . .
C5 C6 H6 118.6 . .
C6 C7 C2 116.5(5) . .
C6 C7 H7 121.8 . .
C2 C7 H7 121.8 . .
N2 C8 C9 111.4(4) . .
N2 C8 H8A 109.3 . .
C9 C8 H8A 109.3 . .
N2 C8 H8B 109.3 . .
C9 C8 H8B 109.3 . .
H8A C8 H8B 108.0 . .
C8 C9 C8 110.5(5) 4_565 .
C8 C9 H9A 109.5 4_565 .
C8 C9 H9A 109.5 . .
C8 C9 H9B 109.5 4_565 .
C8 C9 H9B 109.5 . .
H9A C9 H9B 108.1 . .
N1 C10 C11 111.3(7) . .
N1 C10 C11' 114.4(12) . .
C11 C10 C11' 25.3(12) . .
N1 C10 H10A 110.4 . .
C11 C10 H10A 112.4 . .
C11' C10 H10A 88.8 . .
N1 C10 H10B 110.6 . .
C11 C10 H10B 103.2 . .
C11' C10 H10B 121.3 . .
H10A C10 H10B 108.6 . .
N1 C10 H10C 108.8 . .
C11 C10 H10C 108.4 . .
C11' C10 H10C 84.2 . .
H10A C10 H10C 6.1 . .
H10B C10 H10C 114.4 . .
N1 C10 H10D 109.1 . .
C11 C10 H10D 111.6 . .
C11' C10 H10D 128.0 . .
H10A C10 H10D 101.6 . .
H10B C10 H10D 8.9 . .
H10C C10 H10D 107.6 . .
C10 C11 C12 107.3(7) . .
C10 C11 H11A 110.3 . .
C12 C11 H11A 110.3 . .
C10 C11 H11B 110.3 . .
C12 C11 H11B 110.3 . .
H11A C11 H11B 108.5 . .
C13 C12 C11 109.4(8) . .
C13 C12 H12A 109.8 . .
C11 C12 H12A 109.8 . .
C13 C12 H12B 109.8 . .
C11 C12 H12B 109.8 . .
H12A C12 H12B 108.2 . .
C12 C13 H13A 109.5 . .
C12 C13 H13B 109.5 . .
H13A C13 H13B 109.5 . .
C12 C13 H13C 109.5 . .
H13A C13 H13C 109.5 . .
H13B C13 H13C 109.5 . .
C12' C11' C10 108.2(9) . .
C12' C11' H11C 110.1 . .
C10 C11' H11C 110.1 . .
C12' C11' H11D 110.1 . .
C10 C11' H11D 110.1 . .
H11C C11' H11D 108.4 . .
C13' C12' C11' 109.8(10) . .
C13' C12' H12C 109.7 . .
C11' C12' H12C 109.7 . .
C13' C12' H12D 109.7 . .
C11' C12' H12D 109.7 . .
H12C C12' H12D 108.2 . .
C12' C13' H13D 109.5 . .
C12' C13' H13E 109.5 . .
H13D C13' H13E 109.5 . .
C12' C13' H13F 109.5 . .
H13D C13' H13F 109.5 . .
H13E C13' H13F 109.5 . .
N3 C14 N4 106.5(3) . .
N3 C14 Ag1 125.7(3) . .
N4 C14 Ag1 127.7(3) . .
C16 C15 N3 106.4(4) . .
C16 C15 C20 121.7(4) . .
N3 C15 C20 131.8(4) . .
C15 C16 N4 105.9(4) . .
C15 C16 C17 121.3(4) . .
N4 C16 C17 132.8(4) . .
C18 C17 C16 115.9(5) . .
C18 C17 H17 122.0 . .
C16 C17 H17 122.0 . .
C19 C18 C17 123.9(5) . .
C19 C18 H18 118.1 . .
C17 C18 H18 118.1 . .
C18 C19 C20 121.6(5) . .
C18 C19 H19 119.2 . .
C20 C19 H19 119.2 . .
C19 C20 C15 115.5(5) . .
C19 C20 H20 122.3 . .
C15 C20 H20 122.3 . .
N4 C21 C22 112.9(3) . .
N4 C21 H21A 109.0 . .
C22 C21 H21A 109.0 . .
N4 C21 H21B 109.0 . .
C22 C21 H21B 109.0 . .
H21A C21 H21B 107.8 . .
C21 C22 C21 109.6(5) 4_565 .
C21 C22 H22A 109.8 4_565 .
C21 C22 H22A 109.8 . .
C21 C22 H22B 109.8 4_565 .
C21 C22 H22B 109.8 . .
H22A C22 H22B 108.2 . .
N3 C23 C24 111.8(4) . .
N3 C23 H23A 109.3 . .
C24 C23 H23A 109.3 . .
N3 C23 H23B 109.3 . .
C24 C23 H23B 109.3 . .
H23A C23 H23B 107.9 . .
C25 C24 C23 112.1(6) . .
C25 C24 H24A 109.2 . .
C23 C24 H24A 109.2 . .
C25 C24 H24B 109.2 . .
C23 C24 H24B 109.2 . .
H24A C24 H24B 107.9 . .
C24 C25 C26 111.6(7) . .
C24 C25 H25A 109.3 . .
C26 C25 H25A 109.3 . .
C24 C25 H25B 109.3 . .
C26 C25 H25B 109.3 . .
H25A C25 H25B 108.0 . .
C25 C26 H26A 109.5 . .
C25 C26 H26B 109.5 . .
H26A C26 H26B 109.5 . .
C25 C26 H26C 109.5 . .
H26A C26 H26C 109.5 . .
H26B C26 H26C 109.5 . .
F2 P1 F4 176.2(5) . .
F2 P1 F3 92.4(4) . .
F4 P1 F3 91.4(5) . .
F2 P1 F5 89.76(17) . .
F4 P1 F5 90.23(17) . .
F3 P1 F5 90.15(17) . .
F2 P1 F5 89.75(17) . 4_575
F4 P1 F5 90.24(17) . 4_575
F3 P1 F5 90.15(17) . 4_575
F5 P1 F5 179.4(4) . 4_575
F2 P1 F1 89.6(4) . .
F4 P1 F1 86.6(5) . .
F3 P1 F1 178.0(4) . .
F5 P1 F1 89.86(17) . .
F5 P1 F1 89.85(17) 4_575 .
F6 P2 F6 90.3(6) 4_565 .
F6 P2 F9 88.8(4) 4_565 .
F6 P2 F9 88.8(4) . .
F6 P2 F7 93.1(4) 4_565 4_565
F6 P2 F7 176.3(4) . 4_565
F9 P2 F7 89.8(3) . 4_565
F6 P2 F7 176.3(4) 4_565 .
F6 P2 F7 93.1(4) . .
F9 P2 F7 89.8(3) . .
F7 P2 F7 83.4(5) 4_565 .
F6 P2 F8 93.4(4) 4_565 .
F6 P2 F8 93.4(4) . .
F9 P2 F8 177.0(4) . .
F7 P2 F8 87.9(3) 4_565 .
F7 P2 F8 87.9(3) . .
O1 S1 C27 109.1(7) . 4_565
O1 S1 C27 109.1(7) . .
C27 S1 C27 98.0(7) 4_565 .
S1 C27 H27A 109.5 . .
S1 C27 H27B 109.5 . .
H27A C27 H27B 109.5 . .
S1 C27 H27C 109.5 . .
H27A C27 H27C 109.5 . .
H27B C27 H27C 109.5 . .

loop_
_geom_bond_atom_site_label_1
_geom_bond_atom_site_label_2
_geom_bond_distance
_geom_bond_site_symmetry_2
Ag1 C14 2.085(4) .
Ag1 C1 2.086(4) .
C1 N1 1.338(5) .
C1 N2 1.355(5) .
N1 C2 1.378(5) .
N1 C10 1.448(6) .
N2 C3 1.401(5) .
N2 C8 1.454(5) .
C2 C3 1.376(6) .
C2 C7 1.388(6) .
N3 C14 1.338(5) .
N3 C15 1.392(5) .
N3 C23 1.462(6) .
C3 C4 1.374(6) .
N4 C14 1.349(5) .
N4 C16 1.384(5) .
N4 C21 1.454(5) .
C4 C5 1.349(7) .
C4 H4 0.9300 .
C5 C6 1.418(9) .
C5 H5 0.9300 .
C6 C7 1.339(8) .
C6 H6 0.9300 .
C7 H7 0.9300 .
C8 C9 1.522(5) .
C8 H8A 0.9700 .
C8 H8B 0.9700 .
C9 C8 1.521(5) 4_565
C9 H9A 0.9700 .
C9 H9B 0.9700 .
C10 C11 1.531(8) .
C10 C11' 1.545(10) .
C10 H10A 0.9600 .
C10 H10B 0.9599 .
C10 H10C 0.9600 .
C10 H10D 0.9599 .
C11 C12 1.547(9) .
C11 H11A 0.9700 .
C11 H11B 0.9700 .
C12 C13 1.520(9) .
C12 H12A 0.9700 .
C12 H12B 0.9700 .
C13 H13A 0.9600 .
C13 H13B 0.9600 .
C13 H13C 0.9600 .
C11' C12' 1.538(10) .
C11' H11C 0.9700 .
C11' H11D 0.9700 .
C12' C13' 1.527(10) .
C12' H12C 0.9700 .
C12' H12D 0.9700 .
C13' H13D 0.9600 .
C13' H13E 0.9600 .
C13' H13F 0.9600 .
C15 C16 1.381(6) .
C15 C20 1.407(6) .
C16 C17 1.387(6) .
C17 C18 1.366(7) .
C17 H17 0.9300 .
C18 C19 1.355(9) .
C18 H18 0.9300 .
C19 C20 1.383(8) .
C19 H19 0.9300 .
C20 H20 0.9300 .
C21 C22 1.506(5) .
C21 H21A 0.9700 .
C21 H21B 0.9700 .
C22 C21 1.506(5) 4_565
C22 H22A 0.9700 .
C22 H22B 0.9700 .
C23 C24 1.502(8) .
C23 H23A 0.9700 .
C23 H23B 0.9700 .
C24 C25 1.484(9) .
C24 H24A 0.9700 .
C24 H24B 0.9700 .
C25 C26 1.505(10) .
C25 H25A 0.9700 .
C25 H25B 0.9700 .
C26 H26A 0.9600 .
C26 H26B 0.9600 .
C26 H26C 0.9600 .
P1 F2 1.541(6) .
P1 F4 1.546(7) .
P1 F3 1.558(6) .
P1 F5 1.571(3) .
P1 F5 1.571(3) 4_575
P1 F1 1.578(6) .
P2 F6 1.494(5) 4_565
P2 F6 1.494(5) .
P2 F9 1.552(7) .
P2 F7 1.553(5) 4_565
P2 F7 1.553(5) .
P2 F8 1.598(6) .
S1 O1 1.330(12) .
S1 C27 1.702(8) 4_565
S1 C27 1.702(8) .
C27 H27A 0.9600 .
C27 H27B 0.9600 .
C27 H27C 0.9600 .

loop_
_geom_torsion_atom_site_label_1
_geom_torsion_atom_site_label_2
_geom_torsion_atom_site_label_3
_geom_torsion_atom_site_label_4
_geom_torsion
_geom_torsion_site_symmetry_4
C14 Ag1 C1 N1 57.1(17) .
C14 Ag1 C1 N2 -115.2(15) .
N2 C1 N1 C2 0.3(5) .
Ag1 C1 N1 C2 -173.2(3) .
N2 C1 N1 C10 179.8(4) .
Ag1 C1 N1 C10 6.2(7) .
N1 C1 N2 C3 -0.8(5) .
Ag1 C1 N2 C3 172.8(3) .
N1 C1 N2 C8 -178.9(4) .
Ag1 C1 N2 C8 -5.3(6) .
C1 N1 C2 C3 0.3(5) .
C10 N1 C2 C3 -179.2(4) .
C1 N1 C2 C7 177.0(5) .
C10 N1 C2 C7 -2.5(8) .
N1 C2 C3 C4 177.7(4) .
C7 C2 C3 C4 0.5(7) .
N1 C2 C3 N2 -0.8(5) .
C7 C2 C3 N2 -178.0(4) .
C1 N2 C3 C4 -177.3(5) .
C8 N2 C3 C4 0.9(7) .
C1 N2 C3 C2 1.0(5) .
C8 N2 C3 C2 179.2(4) .
C2 C3 C4 C5 -0.7(8) .
N2 C3 C4 C5 177.3(5) .
C3 C4 C5 C6 0.8(9) .
C4 C5 C6 C7 -0.8(10) .
C5 C6 C7 C2 0.5(9) .
C3 C2 C7 C6 -0.4(8) .
N1 C2 C7 C6 -176.7(5) .
C1 N2 C8 C9 -106.2(5) .
C3 N2 C8 C9 75.9(5) .
N2 C8 C9 C8 -177.2(3) 4_565
C1 N1 C10 C11 108.5(7) .
C2 N1 C10 C11 -72.1(7) .
C1 N1 C10 C11' 81.3(15) .
C2 N1 C10 C11' -99.3(15) .
N1 C10 C11 C12 -69.7(13) .
C11' C10 C11 C12 33(3) .
C10 C11 C12 C13 -163.7(13) .
N1 C10 C11' C12' 43(3) .
C11 C10 C11' C12' -45(2) .
C10 C11' C12' C13' -164(3) .
C15 N3 C14 N4 -1.0(5) .
C23 N3 C14 N4 177.4(4) .
C15 N3 C14 Ag1 175.8(3) .
C23 N3 C14 Ag1 -5.8(6) .
C16 N4 C14 N3 1.7(5) .
C21 N4 C14 N3 178.5(4) .
C16 N4 C14 Ag1 -175.1(3) .
C21 N4 C14 Ag1 1.7(6) .
C1 Ag1 C14 N3 -56.3(17) .
C1 Ag1 C14 N4 119.8(15) .
C14 N3 C15 C16 0.0(5) .
C23 N3 C15 C16 -178.4(4) .
C14 N3 C15 C20 -178.1(5) .
C23 N3 C15 C20 3.5(8) .
N3 C15 C16 N4 0.9(5) .
C20 C15 C16 N4 179.3(4) .
N3 C15 C16 C17 -177.7(4) .
C20 C15 C16 C17 0.6(7) .
C14 N4 C16 C15 -1.6(5) .
C21 N4 C16 C15 -178.5(4) .
C14 N4 C16 C17 176.8(5) .
C21 N4 C16 C17 -0.1(7) .
C15 C16 C17 C18 -0.1(7) .
N4 C16 C17 C18 -178.3(5) .
C16 C17 C18 C19 -1.9(9) .
C17 C18 C19 C20 3.4(11) .
C18 C19 C20 C15 -2.6(9) .
C16 C15 C20 C19 0.7(7) .
N3 C15 C20 C19 178.6(5) .
C14 N4 C21 C22 108.4(5) .
C16 N4 C21 C22 -75.2(5) .
N4 C21 C22 C21 177.0(3) 4_565
C14 N3 C23 C24 -94.5(6) .
C15 N3 C23 C24 83.7(6) .
N3 C23 C24 C25 -179.8(6) .
C23 C24 C25 C26 178.9(8) .

loop_
_platon_squeeze_void_nr
_platon_squeeze_void_average_x
_platon_squeeze_void_average_y
_platon_squeeze_void_average_z
_platon_squeeze_void_volume
_platon_squeeze_void_count_electrons
1 0.573 0.250 0.582 235.5 42.5
2 0.262 0.250 0.028 20.9 0.4
3 0.427 0.750 0.418 235.6 42.1
4 0.737 0.750 0.972 20.9 0.4
